data_2219794
loop_
_publ_author_name
'Koch, Pierre'
'Schollmeyer, Dieter'
'Laufer, Stefan'

_publ_section_title
;
 <i>tert</i>-Butyl <i>N</i>-(4-methyl-2-pyridyl)carbamate
;
_journal_coeditor_code BT2808
_journal_issue 11
_journal_name_full 'Acta Crystallographica Section E'
_journal_page_first o2216
_journal_paper_doi 10.1107/S1600536808032327
_journal_volume 64
_journal_year 2008
_chemical_formula_iupac 'C11 H16 N2 O2'
_chemical_formula_moiety 'C11 H16 N2 O2'
_chemical_formula_sum 'C11 H16 N2 O2'
_chemical_formula_weight 208.26
_chemical_name_systematic
;
<i>tert</i>-Butyl <i>N</i>-(4-methyl-2-pyridyl)carbamate
;
_space_group_IT_number 19
_symmetry_cell_setting orthorhombic
_symmetry_space_group_name_Hall 'P 2ac 2ab'
_symmetry_space_group_name_H-M 'P 21 21 21'
_atom_sites_solution_hydrogens geom
_atom_sites_solution_primary direct
_atom_sites_solution_secondary difmap
_audit_creation_method SHELXL-97
_cell_angle_alpha 90.00
_cell_angle_beta 90.00
_cell_angle_gamma 90.00
_cell_formula_units_Z 8
_cell_length_a 10.5850(6)
_cell_length_b 11.6854(6)
_cell_length_c 18.5568(15)
_cell_measurement_reflns_used 25
_cell_measurement_temperature 193(2)
_cell_measurement_theta_max 26
_cell_measurement_theta_min 21
_cell_volume 2295.3(3)
_computing_cell_refinement 'CAD-4 Software (Enraf--Nonius, 1989)'
_computing_data_collection 'CAD-4 Software (Enraf--Nonius, 1989)'
_computing_data_reduction 'CORINC (Dr\"ager & Gattow, 1971)'
_computing_molecular_graphics 'PLATON (Spek, 2003)'
_computing_publication_material 'PLATON (Spek, 2003)'
_computing_structure_refinement 'SHELXL97 (Sheldrick, 2008)'
_computing_structure_solution 'SIR97 (Altomare <i>et al.</i>,  1999)'
_diffrn_ambient_temperature 193(2)
_diffrn_measured_fraction_theta_full 0.998
_diffrn_measured_fraction_theta_max 0.998
_diffrn_measurement_device '\k-geometry diffractometer'
_diffrn_measurement_device_type 'Enraf--Nonius CAD-4'
_diffrn_measurement_method \w/2\q
_diffrn_radiation_monochromator graphite
_diffrn_radiation_type CuK\a
_diffrn_radiation_wavelength 1.54178
_diffrn_reflns_av_R_equivalents 0.0608
_diffrn_reflns_av_sigmaI/netI 0.0783
_diffrn_reflns_limit_h_max 12
_diffrn_reflns_limit_h_min -12
_diffrn_reflns_limit_k_max 14
_diffrn_reflns_limit_k_min -13
_diffrn_reflns_limit_l_max 22
_diffrn_reflns_limit_l_min -22
_diffrn_reflns_number 4711
_diffrn_reflns_theta_full 70.00
_diffrn_reflns_theta_max 70.00
_diffrn_reflns_theta_min 4.47
_diffrn_standards_decay_% 3
_diffrn_standards_interval_time 60
_diffrn_standards_number 3
_exptl_absorpt_coefficient_mu 0.681
_exptl_absorpt_correction_type none
_exptl_crystal_colour colourless
_exptl_crystal_density_diffrn 1.205
_exptl_crystal_density_method 'not measured'
_exptl_crystal_description plate
_exptl_crystal_F_000 896
_exptl_crystal_size_max 0.51
_exptl_crystal_size_mid 0.16
_exptl_crystal_size_min 0.06
_refine_diff_density_max 0.254
_refine_diff_density_min -0.250
_refine_ls_extinction_coef 0.0021(4)
_refine_ls_extinction_expression Fc^*^=kFc[1+0.001xFc^2^\l^3^/sin(2\q)]^-1/4^
_refine_ls_extinction_method 'SHELXL97 (Sheldrick, 2008)'
_refine_ls_goodness_of_fit_ref 1.012
_refine_ls_hydrogen_treatment constr
_refine_ls_matrix_type full
_refine_ls_number_parameters 280
_refine_ls_number_reflns 2471
_refine_ls_number_restraints 0
_refine_ls_restrained_S_all 1.012
_refine_ls_R_factor_all 0.0850
_refine_ls_R_factor_gt 0.0572
_refine_ls_shift/su_max 0.002
_refine_ls_shift/su_mean 0.000
_refine_ls_structure_factor_coef Fsqd
_refine_ls_weighting_details 'calc w=1/[\s^2^(Fo^2^)+(0.0707P)^2^] where P=(Fo^2^+2Fc^2^)/3'
_refine_ls_weighting_scheme calc
_refine_ls_wR_factor_gt 0.1320
_refine_ls_wR_factor_ref 0.1487
_reflns_number_gt 1782
_reflns_number_total 2471
_reflns_threshold_expression I>2\s(I)
_cod_data_source_file bt2808.cif
_cod_data_source_block I
_cod_database_code 2219794
_cod_database_fobs_code 2219794

loop_
_symmetry_equiv_pos_as_xyz
'x, y, z'
'-x+1/2, -y, z+1/2'
'x+1/2, -y+1/2, -z'
'-x, y+1/2, -z+1/2'

loop_
_atom_site_type_symbol
_atom_site_label
_atom_site_fract_x
_atom_site_fract_y
_atom_site_fract_z
_atom_site_U_iso_or_equiv
_atom_site_adp_type
_atom_site_calc_flag
_atom_site_refinement_flags
_atom_site_occupancy
C C1A 0.0792(4) 0.7774(3) 0.3417(2) 0.0335(10) Uani d . 1
N N2A 0.1189(4) 0.7180(3) 0.28496(19) 0.0364(8) Uani d . 1
C C3A 0.0776(5) 0.6104(4) 0.2792(3) 0.0451(12) Uani d . 1
H H3A 0.1052 0.5663 0.2392 0.054 Uiso calc R 1
C C4A -0.0032(5) 0.5596(4) 0.3282(3) 0.0462(12) Uani d . 1
H H4A -0.0309 0.4830 0.3215 0.055 Uiso calc R 1
C C5A -0.0430(4) 0.6223(4) 0.3872(3) 0.0407(11) Uani d . 1
C C6A 0.0026(4) 0.7332(4) 0.3947(2) 0.0393(11) Uani d . 1
H H6A -0.0189 0.7777 0.4357 0.047 Uiso calc R 1
C C7A -0.1333(6) 0.5727(5) 0.4407(3) 0.0613(15) Uani d . 1
H H7A -0.1060 0.4952 0.4536 0.092 Uiso calc R 1
H H7B -0.2180 0.5696 0.4195 0.092 Uiso calc R 1
H H7C -0.1349 0.6207 0.4840 0.092 Uiso calc R 1
N N8A 0.1233(4) 0.8913(3) 0.3411(2) 0.0382(9) Uani d . 1
H H8A 0.1733 0.9180 0.3026 0.046 Uiso d R 1
C C9A 0.0976(4) 0.9746(4) 0.3912(2) 0.0379(11) Uani d . 1
O O10A 0.0460(4) 0.9595(3) 0.44786(18) 0.0545(10) Uani d . 1
O O11A 0.1393(3) 1.0749(2) 0.36505(16) 0.0373(7) Uani d . 1
C C12A 0.1276(4) 1.1805(4) 0.4084(2) 0.0370(10) Uani d . 1
C C13A 0.2094(5) 1.1704(5) 0.4741(3) 0.0490(12) Uani d . 1
H H13A 0.2964 1.1536 0.4595 0.073 Uiso calc R 1
H H13B 0.1778 1.1084 0.5048 0.073 Uiso calc R 1
H H13C 0.2074 1.2426 0.5009 0.073 Uiso calc R 1
C C14A -0.0098(5) 1.2060(4) 0.4244(3) 0.0497(13) Uani d . 1
H H14A -0.0440 1.1466 0.4562 0.075 Uiso calc R 1
H H14B -0.0578 1.2074 0.3793 0.075 Uiso calc R 1
H H14C -0.0165 1.2807 0.4482 0.075 Uiso calc R 1
C C15A 0.1797(5) 1.2711(4) 0.3565(3) 0.0512(13) Uani d . 1
H H15A 0.1313 1.2694 0.3115 0.077 Uiso calc R 1
H H15B 0.2687 1.2548 0.3463 0.077 Uiso calc R 1
H H15C 0.1724 1.3469 0.3786 0.077 Uiso calc R 1
C C1B 0.3724(4) 0.8850(3) 0.1817(2) 0.0294(9) Uani d . 1
N N2B 0.2977(4) 0.9520(3) 0.2209(2) 0.0382(9) Uani d . 1
C C3B 0.3289(5) 1.0633(4) 0.2247(3) 0.0447(12) Uani d . 1
H H3B 0.2760 1.1129 0.2518 0.054 Uiso calc R 1
C C4B 0.4328(5) 1.1091(4) 0.1916(2) 0.0413(11) Uani d . 1
H H4B 0.4524 1.1879 0.1972 0.050 Uiso calc R 1
C C5B 0.5093(4) 1.0392(4) 0.1496(2) 0.0357(10) Uani d . 1
C C6B 0.4761(4) 0.9242(4) 0.1449(2) 0.0348(10) Uani d . 1
H H6B 0.5250 0.8732 0.1163 0.042 Uiso calc R 1
C C7B 0.6208(5) 1.0861(4) 0.1101(3) 0.0491(12) Uani d . 1
H H7D 0.5975 1.1007 0.0598 0.074 Uiso calc R 1
H H7E 0.6900 1.0305 0.1117 0.074 Uiso calc R 1
H H7F 0.6479 1.1577 0.1328 0.074 Uiso calc R 1
N N8B 0.3330(4) 0.7691(3) 0.18270(19) 0.0336(8) Uani d . 1
H H8B 0.2592 0.7567 0.2135 0.040 Uiso d R 1
C C9B 0.3881(4) 0.6812(4) 0.1456(2) 0.0313(9) Uani d . 1
O O10B 0.4763(3) 0.6874(3) 0.10641(17) 0.0434(8) Uani d . 1
O O11B 0.3214(3) 0.5851(2) 0.16178(16) 0.0377(7) Uani d . 1
C C12B 0.3526(4) 0.4770(4) 0.1243(3) 0.0406(11) Uani d . 1
C C13B 0.3232(6) 0.4884(5) 0.0454(3) 0.0589(15) Uani d . 1
H H13D 0.3829 0.5418 0.0231 0.088 Uiso calc R 1
H H13E 0.2369 0.5175 0.0395 0.088 Uiso calc R 1
H H13F 0.3304 0.4134 0.0221 0.088 Uiso calc R 1
C C14B 0.4870(5) 0.4394(4) 0.1387(3) 0.0481(12) Uani d . 1
H H14D 0.5003 0.4327 0.1908 0.072 Uiso calc R 1
H H14E 0.5457 0.4962 0.1189 0.072 Uiso calc R 1
H H14F 0.5021 0.3651 0.1158 0.072 Uiso calc R 1
C C15B 0.2625(5) 0.3941(4) 0.1610(4) 0.0652(17) Uani d . 1
H H15D 0.1752 0.4186 0.1524 0.098 Uiso calc R 1
H H15E 0.2793 0.3932 0.2129 0.098 Uiso calc R 1
H H15F 0.2749 0.3171 0.1412 0.098 Uiso calc R 1

loop_
_atom_site_aniso_label
_atom_site_aniso_U_11
_atom_site_aniso_U_22
_atom_site_aniso_U_33
_atom_site_aniso_U_12
_atom_site_aniso_U_13
_atom_site_aniso_U_23
C1A 0.036(2) 0.024(2) 0.040(2) 0.0047(18) 0.0011(19) 0.0019(19)
N2A 0.0373(19) 0.0282(18) 0.0438(19) -0.0015(16) 0.0037(17) -0.0048(16)
C3A 0.045(3) 0.026(2) 0.064(3) -0.003(2) -0.006(2) -0.004(2)
C4A 0.042(3) 0.030(2) 0.067(3) -0.007(2) -0.003(2) 0.008(2)
C5A 0.038(2) 0.034(2) 0.050(3) -0.005(2) -0.005(2) 0.013(2)
C6A 0.042(3) 0.034(2) 0.042(2) 0.002(2) 0.005(2) 0.005(2)
C7A 0.066(4) 0.052(3) 0.066(3) -0.021(3) 0.001(3) 0.017(3)
N8A 0.046(2) 0.0258(18) 0.043(2) -0.0051(17) 0.0153(19) -0.0017(16)
C9A 0.041(3) 0.033(2) 0.039(2) -0.006(2) 0.008(2) -0.0046(19)
O10A 0.076(3) 0.0417(19) 0.0456(18) -0.0087(19) 0.0239(19) -0.0056(16)
O11A 0.0443(18) 0.0245(15) 0.0431(16) -0.0019(14) 0.0098(14) -0.0037(13)
C12A 0.041(2) 0.025(2) 0.045(2) 0.001(2) 0.006(2) -0.011(2)
C13A 0.048(3) 0.048(3) 0.051(3) 0.004(2) -0.003(2) -0.008(3)
C14A 0.040(3) 0.046(3) 0.063(3) 0.007(2) 0.003(2) -0.016(2)
C15A 0.066(3) 0.024(2) 0.063(3) -0.004(2) 0.012(3) -0.005(2)
C1B 0.033(2) 0.0230(19) 0.032(2) 0.0001(18) 0.0006(18) -0.0032(16)
N2B 0.041(2) 0.0272(18) 0.046(2) -0.0003(16) 0.0107(17) -0.0017(17)
C3B 0.055(3) 0.022(2) 0.057(3) 0.003(2) 0.017(3) -0.002(2)
C4B 0.049(3) 0.029(2) 0.046(3) -0.001(2) 0.006(2) 0.001(2)
C5B 0.034(2) 0.036(2) 0.037(2) -0.0042(19) 0.0002(19) 0.0039(19)
C6B 0.038(2) 0.030(2) 0.036(2) 0.004(2) 0.002(2) -0.0007(18)
C7B 0.041(3) 0.045(3) 0.061(3) -0.011(2) 0.010(2) -0.002(2)
N8B 0.0341(19) 0.0244(17) 0.0422(19) -0.0048(16) 0.0077(16) -0.0066(15)
C9B 0.034(2) 0.026(2) 0.033(2) 0.0006(19) 0.0024(19) -0.0018(18)
O10B 0.0500(19) 0.0297(16) 0.0503(18) 0.0016(15) 0.0171(17) -0.0035(14)
O11B 0.0369(16) 0.0251(15) 0.0513(18) -0.0044(13) 0.0061(15) -0.0104(14)
C12B 0.039(3) 0.028(2) 0.055(3) 0.005(2) -0.003(2) -0.011(2)
C13B 0.070(4) 0.047(3) 0.060(3) 0.022(3) -0.016(3) -0.020(3)
C14B 0.047(3) 0.041(3) 0.056(3) 0.001(2) -0.005(2) -0.002(2)
C15B 0.056(3) 0.031(3) 0.108(5) -0.004(3) 0.015(3) -0.016(3)

loop_
_atom_type_symbol
_atom_type_description
_atom_type_scat_dispersion_real
_atom_type_scat_dispersion_imag
_atom_type_scat_source
C C 0.0181 0.0091 'International Tables Vol C Tables 4.2.6.8 and 6.1.1.4'
H H 0.0000 0.0000 'International Tables Vol C Tables 4.2.6.8 and 6.1.1.4'
N N 0.0311 0.0180 'International Tables Vol C Tables 4.2.6.8 and 6.1.1.4'
O O 0.0492 0.0322 'International Tables Vol C Tables 4.2.6.8 and 6.1.1.4'

loop_
_geom_angle_atom_site_label_1
_geom_angle_atom_site_label_2
_geom_angle_atom_site_label_3
_geom_angle
N2A C1A C6A 123.8(4)
N2A C1A N8A 112.4(4)
C6A C1A N8A 123.8(4)
C1A N2A C3A 116.8(4)
N2A C3A C4A 123.6(5)
N2A C3A H3A 118.2
C4A C3A H3A 118.2
C3A C4A C5A 118.8(4)
C3A C4A H4A 120.6
C5A C4A H4A 120.6
C4A C5A C6A 117.9(4)
C4A C5A C7A 121.0(4)
C6A C5A C7A 121.2(5)
C1A C6A C5A 119.0(4)
C1A C6A H6A 120.5
C5A C6A H6A 120.5
C5A C7A H7A 109.5
C5A C7A H7B 109.5
H7A C7A H7B 109.5
C5A C7A H7C 109.5
H7A C7A H7C 109.5
H7B C7A H7C 109.5
C9A N8A C1A 126.7(4)
C9A N8A H8A 113.0
C1A N8A H8A 120.3
O10A C9A O11A 126.5(4)
O10A C9A N8A 125.5(4)
O11A C9A N8A 108.0(3)
C9A O11A C12A 120.3(3)
O11A C12A C13A 109.2(4)
O11A C12A C14A 110.6(4)
C13A C12A C14A 114.2(4)
O11A C12A C15A 101.8(3)
C13A C12A C15A 110.9(4)
C14A C12A C15A 109.4(4)
C12A C13A H13A 109.5
C12A C13A H13B 109.5
H13A C13A H13B 109.5
C12A C13A H13C 109.5
H13A C13A H13C 109.5
H13B C13A H13C 109.5
C12A C14A H14A 109.5
C12A C14A H14B 109.5
H14A C14A H14B 109.5
C12A C14A H14C 109.5
H14A C14A H14C 109.5
H14B C14A H14C 109.5
C12A C15A H15A 109.5
C12A C15A H15B 109.5
H15A C15A H15B 109.5
C12A C15A H15C 109.5
H15A C15A H15C 109.5
H15B C15A H15C 109.5
N2B C1B C6B 123.6(4)
N2B C1B N8B 112.3(4)
C6B C1B N8B 124.1(4)
C1B N2B C3B 116.8(4)
N2B C3B C4B 123.5(4)
N2B C3B H3B 118.2
C4B C3B H3B 118.2
C3B C4B C5B 119.3(4)
C3B C4B H4B 120.3
C5B C4B H4B 120.3
C4B C5B C6B 117.2(4)
C4B C5B C7B 121.4(4)
C6B C5B C7B 121.4(4)
C1B C6B C5B 119.5(4)
C1B C6B H6B 120.3
C5B C6B H6B 120.3
C5B C7B H7D 109.5
C5B C7B H7E 109.5
H7D C7B H7E 109.5
C5B C7B H7F 109.5
H7D C7B H7F 109.5
H7E C7B H7F 109.5
C9B N8B C1B 125.8(4)
C9B N8B H8B 121.6
C1B N8B H8B 112.5
O10B C9B O11B 126.5(4)
O10B C9B N8B 126.9(4)
O11B C9B N8B 106.7(3)
C9B O11B C12B 119.0(3)
O11B C12B C13B 109.6(4)
O11B C12B C14B 112.0(4)
C13B C12B C14B 113.2(4)
O11B C12B C15B 101.1(3)
C13B C12B C15B 111.3(5)
C14B C12B C15B 109.0(4)
C12B C13B H13D 109.5
C12B C13B H13E 109.5
H13D C13B H13E 109.5
C12B C13B H13F 109.5
H13D C13B H13F 109.5
H13E C13B H13F 109.5
C12B C14B H14D 109.5
C12B C14B H14E 109.5
H14D C14B H14E 109.5
C12B C14B H14F 109.5
H14D C14B H14F 109.5
H14E C14B H14F 109.5
C12B C15B H15D 109.5
C12B C15B H15E 109.5
H15D C15B H15E 109.5
C12B C15B H15F 109.5
H15D C15B H15F 109.5
H15E C15B H15F 109.5

loop_
_geom_bond_atom_site_label_1
_geom_bond_atom_site_label_2
_geom_bond_distance
C1A N2A 1.330(5)
C1A C6A 1.375(6)
C1A N8A 1.411(5)
N2A C3A 1.336(5)
C3A C4A 1.382(7)
C3A H3A 0.9500
C4A C5A 1.383(7)
C4A H4A 0.9500
C5A C6A 1.389(6)
C5A C7A 1.494(7)
C6A H6A 0.9500
C7A H7A 0.9800
C7A H7B 0.9800
C7A H7C 0.9800
N8A C9A 1.373(5)
N8A H8A 0.9418
C9A O10A 1.199(5)
C9A O11A 1.343(5)
O11A C12A 1.477(5)
C12A C13A 1.500(6)
C12A C14A 1.514(7)
C12A C15A 1.533(6)
C13A H13A 0.9800
C13A H13B 0.9800
C13A H13C 0.9800
C14A H14A 0.9800
C14A H14B 0.9800
C14A H14C 0.9800
C15A H15A 0.9800
C15A H15B 0.9800
C15A H15C 0.9800
C1B N2B 1.330(5)
C1B C6B 1.372(6)
C1B N8B 1.418(5)
N2B C3B 1.344(5)
C3B C4B 1.369(6)
C3B H3B 0.9500
C4B C5B 1.388(6)
C4B H4B 0.9500
C5B C6B 1.392(6)
C5B C7B 1.494(6)
C6B H6B 0.9500
C7B H7D 0.9800
C7B H7E 0.9800
C7B H7F 0.9800
N8B C9B 1.367(5)
N8B H8B 0.9790
C9B O10B 1.184(5)
C9B O11B 1.361(5)
O11B C12B 1.479(5)
C12B C13B 1.503(7)
C12B C14B 1.512(7)
C12B C15B 1.520(7)
C13B H13D 0.9800
C13B H13E 0.9800
C13B H13F 0.9800
C14B H14D 0.9800
C14B H14E 0.9800
C14B H14F 0.9800
C15B H15D 0.9800
C15B H15E 0.9800
C15B H15F 0.9800

loop_
_geom_hbond_atom_site_label_D
_geom_hbond_atom_site_label_H
_geom_hbond_atom_site_label_A
_geom_hbond_distance_DH
_geom_hbond_distance_HA
_geom_hbond_distance_DA
_geom_hbond_angle_DHA
N8A H8A N2B 0.94 2.05 2.980(5) 170.8
N8B H8B N2A 0.98 2.04 3.015(5) 173.0

loop_
_geom_torsion_atom_site_label_1
_geom_torsion_atom_site_label_2
_geom_torsion_atom_site_label_3
_geom_torsion_atom_site_label_4
_geom_torsion
C6A C1A N2A C3A 2.1(6)
N8A C1A N2A C3A -177.2(4)
C1A N2A C3A C4A 0.3(7)
N2A C3A C4A C5A -0.7(7)
C3A C4A C5A C6A -1.2(7)
C3A C4A C5A C7A 178.2(5)
N2A C1A C6A C5A -4.0(7)
N8A C1A C6A C5A 175.3(4)
C4A C5A C6A C1A 3.4(7)
C7A C5A C6A C1A -176.0(5)
N2A C1A N8A C9A 178.9(4)
C6A C1A N8A C9A -0.4(7)
C1A N8A C9A O10A 9.6(8)
C1A N8A C9A O11A -169.8(4)
O10A C9A O11A C12A 2.3(7)
N8A C9A O11A C12A -178.3(4)
C9A O11A C12A C13A 65.5(5)
C9A O11A C12A C14A -61.0(5)
C9A O11A C12A C15A -177.2(4)
C6B C1B N2B C3B -1.2(7)
N8B C1B N2B C3B 178.6(4)
C1B N2B C3B C4B -1.0(8)
N2B C3B C4B C5B 2.2(8)
C3B C4B C5B C6B -1.2(7)
C3B C4B C5B C7B 177.6(5)
N2B C1B C6B C5B 2.0(7)
N8B C1B C6B C5B -177.7(4)
C4B C5B C6B C1B -0.8(6)
C7B C5B C6B C1B -179.5(4)
N2B C1B N8B C9B 177.5(4)
C6B C1B N8B C9B -2.7(7)
C1B N8B C9B O10B -0.7(7)
C1B N8B C9B O11B 179.9(4)
O10B C9B O11B C12B -4.7(6)
N8B C9B O11B C12B 174.8(3)
C9B O11B C12B C13B -65.3(5)
C9B O11B C12B C14B 61.2(5)
C9B O11B C12B C15B 177.1(4)

loop_
_cod_related_entry_id
_cod_related_entry_database
_cod_related_entry_code
1 ChemSpider 9238801
